data_7151071
loop_
_publ_author_name
'Yan, Chao-Guo'
'Cai, Xi-Mei'
'Wang, Qi-Fang'
'Wang, Ting-Yu'
'Zheng, Ming'

_publ_section_title
;
 Microwave-assisted four-component, one-pot condensation reaction: an
 efficient synthesis of annulated pyridines.
;
_journal_issue 6
_journal_name_full 'Organic &amp; biomolecular chemistry'
_journal_page_first 945
_journal_page_last 951
_journal_paper_doi 10.1039/b617256c
_journal_volume 5
_journal_year 2007
_chemical_formula_sum 'C30 H27 N'
_chemical_formula_weight 401.53
_chemical_name_systematic
;
?
;
_space_group_IT_number 2
_symmetry_cell_setting triclinic
_symmetry_space_group_name_Hall '-P 1'
_symmetry_space_group_name_H-M 'P -1'
_atom_sites_solution_hydrogens geom
_atom_sites_solution_primary direct
_atom_sites_solution_secondary difmap
_audit_creation_method SHELXL-97
_cell_angle_alpha 81.470(2)
_cell_angle_beta 89.328(2)
_cell_angle_gamma 69.720(2)
_cell_formula_units_Z 2
_cell_length_a 10.0240(17)
_cell_length_b 10.7729(18)
_cell_length_c 11.1615(19)
_cell_measurement_reflns_used 1588
_cell_measurement_temperature 273(2)
_cell_measurement_theta_max 23.860
_cell_measurement_theta_min 2.398
_cell_volume 1117.1(3)
_computing_cell_refinement SAINT
_computing_data_collection SMART
_computing_data_reduction SAINT
_computing_molecular_graphics SHELXTL
_computing_publication_material SHELXTL
_computing_structure_refinement 'SHELXL-97 (Sheldrick, 1997)'
_computing_structure_solution 'SHELXS-97 (Sheldrick, 1990)'
_diffrn_ambient_temperature 273(2)
_diffrn_measured_fraction_theta_full 0.984
_diffrn_measured_fraction_theta_max 0.984
_diffrn_measurement_device_type 'CCD area detector'
_diffrn_measurement_method \w
_diffrn_radiation_monochromator graphite
_diffrn_radiation_source 'fine-focus sealed tube'
_diffrn_radiation_type MoK\a
_diffrn_radiation_wavelength 0.71073
_diffrn_reflns_av_R_equivalents 0.0183
_diffrn_reflns_av_sigmaI/netI 0.0398
_diffrn_reflns_limit_h_max 11
_diffrn_reflns_limit_h_min -11
_diffrn_reflns_limit_k_max 11
_diffrn_reflns_limit_k_min -12
_diffrn_reflns_limit_l_max 12
_diffrn_reflns_limit_l_min -13
_diffrn_reflns_number 5834
_diffrn_reflns_theta_full 25.00
_diffrn_reflns_theta_max 25.00
_diffrn_reflns_theta_min 2.04
_exptl_absorpt_coefficient_mu 0.068
_exptl_absorpt_correction_T_max 0.9946
_exptl_absorpt_correction_T_min 0.9785
_exptl_absorpt_correction_type multi-scan
_exptl_absorpt_process_details sadabs
_exptl_crystal_density_diffrn 1.194
_exptl_crystal_density_method 'not measured'
_exptl_crystal_F_000 428
_exptl_crystal_size_max 0.32
_exptl_crystal_size_mid 0.20
_exptl_crystal_size_min 0.08
_refine_diff_density_max 0.181
_refine_diff_density_min -0.177
_refine_diff_density_rms 0.037
_refine_ls_extinction_method none
_refine_ls_goodness_of_fit_ref 1.050
_refine_ls_hydrogen_treatment mixed
_refine_ls_matrix_type full
_refine_ls_number_parameters 282
_refine_ls_number_reflns 3867
_refine_ls_number_restraints 0
_refine_ls_restrained_S_all 1.050
_refine_ls_R_factor_all 0.0761
_refine_ls_R_factor_gt 0.0487
_refine_ls_shift/su_max 0.000
_refine_ls_shift/su_mean 0.000
_refine_ls_structure_factor_coef Fsqd
_refine_ls_weighting_details 'calc w=1/[\s^2^(Fo^2^)+(0.0689P)^2^+0.0000P] where P=(Fo^2^+2Fc^2^)/3'
_refine_ls_weighting_scheme calc
_refine_ls_wR_factor_gt 0.1207
_refine_ls_wR_factor_ref 0.1358
_reflns_number_gt 2628
_reflns_number_total 3867
_reflns_threshold_expression >2sigma(I)
_cod_data_source_file b617256c.txt
_cod_data_source_block 4f
_cod_depositor_comments
;
The following automatic conversions were performed:
'_symmetry_cell_setting' value 'Triclinic' changed to 'triclinic'
according to '/home/saulius/struct/CIF-dictionaries/cif_core.dic'
dictionary named 'cif_core.dic' version 2.4.1 from 2010-06-29.

Automatic conversion script
Id: cif_fix_enum 1527 2010-12-29 10:47:43Z saulius 
;
_cod_original_sg_symbol_H-M P-1
_cod_database_code 7151071

loop_
_symmetry_equiv_pos_as_xyz
'x, y, z'
'-x, -y, -z'

loop_
_atom_site_label
_atom_site_type_symbol
_atom_site_fract_x
_atom_site_fract_y
_atom_site_fract_z
_atom_site_U_iso_or_equiv
_atom_site_adp_type
_atom_site_occupancy
_atom_site_symmetry_multiplicity
_atom_site_calc_flag
_atom_site_refinement_flags
_atom_site_disorder_assembly
_atom_site_disorder_group
C1 C 0.08434(19) -0.08736(17) 0.18092(15) 0.0397(4) Uani 1 1 d . . .
C2 C -0.0139(2) 0.01859(18) 0.22779(16) 0.0439(5) Uani 1 1 d . . .
H2 H -0.0731 0.0017 0.2879 0.053 Uiso 1 1 calc R . .
C3 C -0.02404(19) 0.14955(18) 0.18526(16) 0.0403(4) Uani 1 1 d . . .
C4 C 0.06889(19) 0.17143(17) 0.09704(16) 0.0394(4) Uani 1 1 d . . .
C5 C 0.16761(19) 0.05919(17) 0.05608(15) 0.0381(4) Uani 1 1 d . . .
C6 C 0.27200(19) 0.07441(17) -0.03464(16) 0.0397(4) Uani 1 1 d . . .
C7 C 0.3036(2) 0.20387(18) -0.04991(17) 0.0462(5) Uani 1 1 d . . .
H7A H 0.2745 0.2506 -0.1317 0.055 Uiso 1 1 calc R . .
H7B H 0.4056 0.1822 -0.0400 0.055 Uiso 1 1 calc R . .
C8 C 0.2294(2) 0.29683(18) 0.03931(18) 0.0493(5) Uani 1 1 d . . .
H8A H 0.2781 0.2630 0.1183 0.059 Uiso 1 1 calc R . .
H8B H 0.2343 0.3850 0.0126 0.059 Uiso 1 1 calc R . .
C9 C 0.0749(2) 0.30797(17) 0.04972(17) 0.0464(5) Uani 1 1 d . . .
H9A H 0.0286 0.3703 0.1046 0.056 Uiso 1 1 calc R . .
H9B H 0.0255 0.3412 -0.0291 0.056 Uiso 1 1 calc R . .
C10 C 0.32974(19) -0.02442(18) -0.10114(16) 0.0410(5) Uani 1 1 d . . .
H10 H 0.2985 -0.0965 -0.0821 0.049 Uiso 1 1 calc R . .
C11 C 0.43166(19) -0.04047(18) -0.19721(15) 0.0407(4) Uani 1 1 d . . .
C12 C 0.4490(2) -0.14467(18) -0.26360(17) 0.0484(5) Uani 1 1 d . . .
H12 H 0.3946 -0.1990 -0.2456 0.058 Uiso 1 1 calc R . .
C13 C 0.5445(2) -0.16997(19) -0.35539(17) 0.0530(5) Uani 1 1 d . . .
H13 H 0.5518 -0.2399 -0.3979 0.064 Uiso 1 1 calc R . .
C14 C 0.6293(2) -0.0932(2) -0.38500(17) 0.0490(5) Uani 1 1 d . . .
C15 C 0.6139(2) 0.0093(2) -0.31936(17) 0.0514(5) Uani 1 1 d . . .
H15 H 0.6699 0.0623 -0.3370 0.062 Uiso 1 1 calc R . .
C16 C 0.5184(2) 0.03592(19) -0.22842(17) 0.0473(5) Uani 1 1 d . . .
H16 H 0.5115 0.1064 -0.1868 0.057 Uiso 1 1 calc R . .
C17 C 0.7346(2) -0.1215(2) -0.48352(18) 0.0648(6) Uani 1 1 d . . .
H17A H 0.7742 -0.0516 -0.4983 0.097 Uiso 1 1 calc R . .
H17B H 0.6873 -0.1253 -0.5564 0.097 Uiso 1 1 calc R . .
H17C H 0.8095 -0.2057 -0.4586 0.097 Uiso 1 1 calc R . .
C18 C 0.0978(2) -0.22920(18) 0.22310(15) 0.0426(5) Uani 1 1 d . . .
C19 C 0.2214(2) -0.33221(19) 0.20258(18) 0.0537(5) Uani 1 1 d . . .
H19 H 0.2952 -0.3116 0.1635 0.064 Uiso 1 1 calc R . .
C20 C 0.2362(3) -0.4640(2) 0.2393(2) 0.0658(6) Uani 1 1 d . . .
H20 H 0.3194 -0.5316 0.2245 0.079 Uiso 1 1 calc R . .
C21 C 0.1283(3) -0.4964(2) 0.2978(2) 0.0688(7) Uani 1 1 d . . .
H21 H 0.1389 -0.5857 0.3231 0.083 Uiso 1 1 calc R . .
C22 C 0.0051(3) -0.3965(2) 0.3185(2) 0.0651(6) Uani 1 1 d . . .
H22 H -0.0684 -0.4180 0.3574 0.078 Uiso 1 1 calc R . .
C23 C -0.0101(2) -0.2637(2) 0.28146(17) 0.0541(5) Uani 1 1 d . . .
H23 H -0.0938 -0.1965 0.2960 0.065 Uiso 1 1 calc R . .
C24 C -0.13120(19) 0.26155(18) 0.23604(17) 0.0424(5) Uani 1 1 d . . .
C25 C -0.2296(2) 0.36810(19) 0.16196(18) 0.0495(5) Uani 1 1 d . . .
H25 H -0.2305 0.3692 0.0785 0.059 Uiso 1 1 calc R . .
C26 C -0.3262(2) 0.47269(19) 0.2105(2) 0.0535(5) Uani 1 1 d . . .
H26 H -0.3921 0.5422 0.1591 0.064 Uiso 1 1 calc R . .
C27 C -0.3270(2) 0.4761(2) 0.3334(2) 0.0531(5) Uani 1 1 d . . .
C28 C -0.2315(2) 0.3688(2) 0.4078(2) 0.0594(6) Uani 1 1 d . . .
H28 H -0.2316 0.3678 0.4913 0.071 Uiso 1 1 calc R . .
C29 C -0.1356(2) 0.2627(2) 0.36035(18) 0.0533(5) Uani 1 1 d . . .
H29 H -0.0731 0.1912 0.4125 0.064 Uiso 1 1 calc R . .
C30 C -0.4246(3) 0.5953(2) 0.3850(2) 0.0807(8) Uani 1 1 d . . .
H30A H -0.4182 0.5758 0.4719 0.121 Uiso 1 1 calc R . .
H30B H -0.5208 0.6144 0.3568 0.121 Uiso 1 1 calc R . .
H30C H -0.3969 0.6716 0.3591 0.121 Uiso 1 1 calc R . .
N1 N 0.17371(16) -0.06686(14) 0.09711(13) 0.0408(4) Uani 1 1 d . . .

loop_
_atom_site_aniso_label
_atom_site_aniso_U_11
_atom_site_aniso_U_22
_atom_site_aniso_U_33
_atom_site_aniso_U_23
_atom_site_aniso_U_13
_atom_site_aniso_U_12
C1 0.0413(11) 0.0400(11) 0.0377(10) -0.0072(8) 0.0061(9) -0.0135(9)
C2 0.0448(11) 0.0446(12) 0.0434(11) -0.0095(9) 0.0130(9) -0.0162(9)
C3 0.0402(11) 0.0408(11) 0.0407(10) -0.0117(8) 0.0069(8) -0.0132(9)
C4 0.0414(11) 0.0396(11) 0.0384(10) -0.0087(8) 0.0049(8) -0.0146(9)
C5 0.0408(11) 0.0399(11) 0.0351(10) -0.0086(8) 0.0062(8) -0.0151(9)
C6 0.0412(11) 0.0396(11) 0.0375(10) -0.0068(8) 0.0063(8) -0.0130(8)
C7 0.0491(12) 0.0454(12) 0.0463(11) -0.0087(9) 0.0102(9) -0.0187(9)
C8 0.0568(13) 0.0421(11) 0.0533(12) -0.0119(9) 0.0127(10) -0.0209(10)
C9 0.0501(12) 0.0377(11) 0.0505(12) -0.0096(9) 0.0119(9) -0.0133(9)
C10 0.0417(11) 0.0410(11) 0.0403(10) -0.0067(8) 0.0078(8) -0.0145(9)
C11 0.0394(11) 0.0422(11) 0.0365(10) -0.0062(8) 0.0056(8) -0.0093(9)
C12 0.0523(12) 0.0456(12) 0.0486(12) -0.0126(9) 0.0120(10) -0.0168(10)
C13 0.0593(14) 0.0499(12) 0.0479(12) -0.0178(9) 0.0115(10) -0.0127(10)
C14 0.0426(12) 0.0555(13) 0.0379(11) -0.0027(9) 0.0048(9) -0.0055(10)
C15 0.0484(12) 0.0580(13) 0.0496(12) -0.0077(10) 0.0113(10) -0.0213(10)
C16 0.0491(12) 0.0481(12) 0.0468(11) -0.0132(9) 0.0105(9) -0.0176(10)
C17 0.0543(14) 0.0776(16) 0.0508(13) -0.0103(11) 0.0183(11) -0.0086(12)
C18 0.0503(12) 0.0414(11) 0.0369(10) -0.0076(8) 0.0055(9) -0.0164(9)
C19 0.0585(14) 0.0439(12) 0.0576(13) -0.0106(10) 0.0099(11) -0.0157(10)
C20 0.0783(17) 0.0434(13) 0.0684(15) -0.0105(11) 0.0056(13) -0.0114(12)
C21 0.096(2) 0.0444(13) 0.0668(15) -0.0015(11) -0.0028(14) -0.0285(14)
C22 0.0811(17) 0.0588(15) 0.0643(15) -0.0004(11) 0.0095(13) -0.0395(13)
C23 0.0623(14) 0.0507(13) 0.0511(12) -0.0054(9) 0.0118(10) -0.0234(11)
C24 0.0411(11) 0.0415(11) 0.0467(11) -0.0106(9) 0.0115(9) -0.0159(9)
C25 0.0528(13) 0.0467(12) 0.0481(12) -0.0093(9) 0.0122(10) -0.0158(10)
C26 0.0478(13) 0.0401(12) 0.0677(15) -0.0050(10) 0.0127(11) -0.0110(10)
C27 0.0507(13) 0.0449(12) 0.0696(15) -0.0229(11) 0.0235(11) -0.0189(10)
C28 0.0588(14) 0.0666(15) 0.0557(13) -0.0267(11) 0.0196(11) -0.0190(12)
C29 0.0504(13) 0.0543(13) 0.0511(13) -0.0136(10) 0.0090(10) -0.0108(10)
C30 0.0801(18) 0.0595(15) 0.101(2) -0.0317(13) 0.0326(15) -0.0150(13)
N1 0.0443(9) 0.0383(9) 0.0406(9) -0.0090(7) 0.0085(7) -0.0144(7)

loop_
_atom_type_symbol
_atom_type_description
_atom_type_scat_dispersion_real
_atom_type_scat_dispersion_imag
_atom_type_scat_source
C C 0.0033 0.0016 'International Tables Vol C Tables 4.2.6.8 and 6.1.1.4'
H H 0.0000 0.0000 'International Tables Vol C Tables 4.2.6.8 and 6.1.1.4'
N N 0.0061 0.0033 'International Tables Vol C Tables 4.2.6.8 and 6.1.1.4'

loop_
_geom_angle_atom_site_label_1
_geom_angle_atom_site_label_2
_geom_angle_atom_site_label_3
_geom_angle
_geom_angle_site_symmetry_1
_geom_angle_site_symmetry_3
_geom_angle_publ_flag
N1 C1 C2 121.34(16) . . ?
N1 C1 C18 116.58(16) . . ?
C2 C1 C18 122.06(17) . . ?
C3 C2 C1 120.32(17) . . ?
C3 C2 H2 119.8 . . ?
C1 C2 H2 119.8 . . ?
C2 C3 C4 118.47(16) . . ?
C2 C3 C24 119.33(16) . . ?
C4 C3 C24 122.20(16) . . ?
C3 C4 C5 117.98(15) . . ?
C3 C4 C9 123.45(16) . . ?
C5 C4 C9 118.45(16) . . ?
N1 C5 C4 122.48(16) . . ?
N1 C5 C6 116.53(15) . . ?
C4 C5 C6 120.99(15) . . ?
C10 C6 C5 118.61(16) . . ?
C10 C6 C7 123.90(16) . . ?
C5 C6 C7 117.45(15) . . ?
C6 C7 C8 113.67(15) . . ?
C6 C7 H7A 108.8 . . ?
C8 C7 H7A 108.8 . . ?
C6 C7 H7B 108.8 . . ?
C8 C7 H7B 108.8 . . ?
H7A C7 H7B 107.7 . . ?
C9 C8 C7 111.27(16) . . ?
C9 C8 H8A 109.4 . . ?
C7 C8 H8A 109.4 . . ?
C9 C8 H8B 109.4 . . ?
C7 C8 H8B 109.4 . . ?
H8A C8 H8B 108.0 . . ?
C4 C9 C8 108.86(15) . . ?
C4 C9 H9A 109.9 . . ?
C8 C9 H9A 109.9 . . ?
C4 C9 H9B 109.9 . . ?
C8 C9 H9B 109.9 . . ?
H9A C9 H9B 108.3 . . ?
C6 C10 C11 132.61(17) . . ?
C6 C10 H10 113.7 . . ?
C11 C10 H10 113.7 . . ?
C12 C11 C16 115.58(17) . . ?
C12 C11 C10 117.65(17) . . ?
C16 C11 C10 126.74(17) . . ?
C13 C12 C11 122.31(18) . . ?
C13 C12 H12 118.8 . . ?
C11 C12 H12 118.8 . . ?
C14 C13 C12 121.23(19) . . ?
C14 C13 H13 119.4 . . ?
C12 C13 H13 119.4 . . ?
C15 C14 C13 116.97(18) . . ?
C15 C14 C17 121.61(19) . . ?
C13 C14 C17 121.41(19) . . ?
C14 C15 C16 122.23(19) . . ?
C14 C15 H15 118.9 . . ?
C16 C15 H15 118.9 . . ?
C15 C16 C11 121.66(18) . . ?
C15 C16 H16 119.2 . . ?
C11 C16 H16 119.2 . . ?
C14 C17 H17A 109.5 . . ?
C14 C17 H17B 109.5 . . ?
H17A C17 H17B 109.5 . . ?
C14 C17 H17C 109.5 . . ?
H17A C17 H17C 109.5 . . ?
H17B C17 H17C 109.5 . . ?
C23 C18 C19 117.93(18) . . ?
C23 C18 C1 122.34(18) . . ?
C19 C18 C1 119.73(18) . . ?
C20 C19 C18 121.0(2) . . ?
C20 C19 H19 119.5 . . ?
C18 C19 H19 119.5 . . ?
C19 C20 C21 120.3(2) . . ?
C19 C20 H20 119.8 . . ?
C21 C20 H20 119.8 . . ?
C22 C21 C20 119.7(2) . . ?
C22 C21 H21 120.2 . . ?
C20 C21 H21 120.2 . . ?
C21 C22 C23 120.1(2) . . ?
C21 C22 H22 120.0 . . ?
C23 C22 H22 120.0 . . ?
C22 C23 C18 121.0(2) . . ?
C22 C23 H23 119.5 . . ?
C18 C23 H23 119.5 . . ?
C25 C24 C29 117.55(18) . . ?
C25 C24 C3 121.74(17) . . ?
C29 C24 C3 120.71(17) . . ?
C26 C25 C24 120.93(19) . . ?
C26 C25 H25 119.5 . . ?
C24 C25 H25 119.5 . . ?
C27 C26 C25 121.4(2) . . ?
C27 C26 H26 119.3 . . ?
C25 C26 H26 119.3 . . ?
C26 C27 C28 117.86(19) . . ?
C26 C27 C30 121.2(2) . . ?
C28 C27 C30 120.9(2) . . ?
C27 C28 C29 121.2(2) . . ?
C27 C28 H28 119.4 . . ?
C29 C28 H28 119.4 . . ?
C28 C29 C24 121.0(2) . . ?
C28 C29 H29 119.5 . . ?
C24 C29 H29 119.5 . . ?
C27 C30 H30A 109.5 . . ?
C27 C30 H30B 109.5 . . ?
H30A C30 H30B 109.5 . . ?
C27 C30 H30C 109.5 . . ?
H30A C30 H30C 109.5 . . ?
H30B C30 H30C 109.5 . . ?
C1 N1 C5 119.39(15) . . ?

loop_
_geom_bond_atom_site_label_1
_geom_bond_atom_site_label_2
_geom_bond_distance
_geom_bond_site_symmetry_2
_geom_bond_publ_flag
C1 N1 1.335(2) . ?
C1 C2 1.390(2) . ?
C1 C18 1.490(2) . ?
C2 C3 1.389(2) . ?
C2 H2 0.9300 . ?
C3 C4 1.398(2) . ?
C3 C24 1.490(2) . ?
C4 C5 1.405(2) . ?
C4 C9 1.509(2) . ?
C5 N1 1.348(2) . ?
C5 C6 1.481(2) . ?
C6 C10 1.348(2) . ?
C6 C7 1.520(2) . ?
C7 C8 1.520(2) . ?
C7 H7A 0.9700 . ?
C7 H7B 0.9700 . ?
C8 C9 1.516(3) . ?
C8 H8A 0.9700 . ?
C8 H8B 0.9700 . ?
C9 H9A 0.9700 . ?
C9 H9B 0.9700 . ?
C10 C11 1.460(2) . ?
C10 H10 0.9300 . ?
C11 C12 1.396(3) . ?
C11 C16 1.399(3) . ?
C12 C13 1.385(2) . ?
C12 H12 0.9300 . ?
C13 C14 1.384(3) . ?
C13 H13 0.9300 . ?
C14 C15 1.378(3) . ?
C14 C17 1.505(3) . ?
C15 C16 1.380(3) . ?
C15 H15 0.9300 . ?
C16 H16 0.9300 . ?
C17 H17A 0.9600 . ?
C17 H17B 0.9600 . ?
C17 H17C 0.9600 . ?
C18 C23 1.386(3) . ?
C18 C19 1.391(3) . ?
C19 C20 1.374(3) . ?
C19 H19 0.9300 . ?
C20 C21 1.377(3) . ?
C20 H20 0.9300 . ?
C21 C22 1.373(3) . ?
C21 H21 0.9300 . ?
C22 C23 1.384(3) . ?
C22 H22 0.9300 . ?
C23 H23 0.9300 . ?
C24 C25 1.388(3) . ?
C24 C29 1.390(3) . ?
C25 C26 1.384(3) . ?
C25 H25 0.9300 . ?
C26 C27 1.377(3) . ?
C26 H26 0.9300 . ?
C27 C28 1.382(3) . ?
C27 C30 1.508(3) . ?
C28 C29 1.384(3) . ?
C28 H28 0.9300 . ?
C29 H29 0.9300 . ?
C30 H30A 0.9600 . ?
C30 H30B 0.9600 . ?
C30 H30C 0.9600 . ?

loop_
_cod_related_entry_id
_cod_related_entry_database
_cod_related_entry_code
1 ChemSpider 17227006
